data_7133525
loop_
_publ_author_name
'Aynetdinova, Daniya'
'Jaschinski, Megan'
'Jenkins, Timothy C.'
'Donohoe, Timothy J.'

_publ_section_title
;
 HFIP promoted carbo-lactonisation as a new route to functionalised
 lactones.
;
_journal_issue 73
_journal_name_full 'Chemical communications (Cambridge, England)'
_journal_page_first 9997
_journal_page_last 10000
_journal_paper_doi 10.1039/d4cc02472a
_journal_volume 60
_journal_year 2024
_chemical_absolute_configuration ad
_chemical_formula_moiety 'C19 H20 O3'
_chemical_formula_sum 'C19 H20 O3'
_chemical_formula_weight 296.37
_chemical_melting_point ?
_space_group_IT_number 19
_space_group_name_Hall 'P 2ac 2ab'
_space_group_name_H-M_alt 'P 21 21 21'
_symmetry_cell_setting orthorhombic
_symmetry_space_group_name_Hall 'P 2ac 2ab'
_symmetry_space_group_name_H-M 'P 21 21 21'
_atom_sites_solution_hydrogens difmap
_atom_sites_solution_primary other
_audit_creation_date 2024-04-11
_audit_creation_method 'CRYSTALS_ver_14_build_c42b451 '
_audit_update_record
;
2024-04-17 deposited with the CCDC.	2024-08-15 downloaded from the CCDC.
;
_cell_angle_alpha 90
_cell_angle_beta 90
_cell_angle_gamma 90
_cell_formula_units_Z 4
_cell_length_a 5.6987(2)
_cell_length_b 7.5431(3)
_cell_length_c 35.7122(11)
_cell_measurement_reflns_used 4183
_cell_measurement_temperature 150
_cell_measurement_theta_max 75.94
_cell_measurement_theta_min 4.93
_cell_volume 1535.12(9)
_computing_cell_refinement
; 
 CrysAlisPro (Rigaku Oxford Diffraction, 2021) 
;
_computing_data_collection 'SuperNova, (Oxford Diffraction, 2010)'
_computing_data_reduction
; 
 CrysAlisPro (Rigaku Oxford Diffraction, 2021) 
;
_computing_molecular_graphics 'CAMERON (Watkin et al., 1996)'
_computing_publication_material 'CRYSTALS (Betteridge et al., 2003)'
_computing_structure_refinement 'CRYSTALS (Betteridge et al., 2003)'
_computing_structure_solution 'Superflip (Palatinus & Chapuis, 2007)'
_diffrn_ambient_temperature 150
_diffrn_measured_fraction_theta_full 0.996
_diffrn_measured_fraction_theta_max 0.992
_diffrn_measurement_device Area
_diffrn_measurement_device_type 'Oxford Diffraction SuperNova'
_diffrn_measurement_method \w
_diffrn_radiation_monochromator 'focussing mirrors'
_diffrn_radiation_type 'Cu K\a'
_diffrn_radiation_wavelength 1.54184
_diffrn_reflns_av_R_equivalents 0.031
_diffrn_reflns_av_unetI/netI 0.049
_diffrn_reflns_limit_h_max 7
_diffrn_reflns_limit_h_min -6
_diffrn_reflns_limit_k_max 7
_diffrn_reflns_limit_k_min -9
_diffrn_reflns_limit_l_max 39
_diffrn_reflns_limit_l_min -44
_diffrn_reflns_number 7339
_diffrn_reflns_theta_full 74.555
_diffrn_reflns_theta_max 76.077
_diffrn_reflns_theta_min 4.954
_diffrn_standards_number 0
_exptl_absorpt_coefficient_mu 0.686
_exptl_absorpt_correction_T_max 0.99
_exptl_absorpt_correction_T_min 0.91
_exptl_absorpt_correction_type multi-scan
_exptl_absorpt_process_details
; 
 CrysAlisPro (Rigaku Oxford Diffraction, 2021) 
;
_exptl_crystal_colour 'translucent pale yellow'
_exptl_crystal_density_diffrn 1.282
_exptl_crystal_density_meas ?
_exptl_crystal_density_method 'not measured'
_exptl_crystal_description lath
_exptl_crystal_F_000 632
_exptl_crystal_size_max 0.10
_exptl_crystal_size_mid 0.10
_exptl_crystal_size_min 0.01
_refine_diff_density_max 0.22
_refine_diff_density_min -0.21
_refine_ls_abs_structure_details
; 
 Parsons, Flack & Wagner (2013), 
 866 Friedel Pairs 
;
_refine_ls_abs_structure_Flack 0.07(14)
_refine_ls_extinction_method None
_refine_ls_goodness_of_fit_ref 1.0244
_refine_ls_hydrogen_treatment mixed
_refine_ls_matrix_type full
_refine_ls_number_parameters 280
_refine_ls_number_reflns 2946
_refine_ls_number_restraints 120
_refine_ls_R_factor_all 0.0473
_refine_ls_R_factor_gt 0.0438
_refine_ls_shift/su_max 0.0004723
_refine_ls_shift/su_mean 0.0000299
_refine_ls_structure_factor_coef Fsqd
_refine_ls_weighting_details
;
 Method= Modified Sheldrick 
 w=1/[\s^2^(F^2^) + ( 0.05P)^2^ + 1.07P] 
 ,where P=(max(Fo^2^,0) + 2Fc^2^)/3 
;
_refine_ls_weighting_scheme calc
_refine_ls_wR_factor_all 0.1151
_refine_ls_wR_factor_gt 0.1129
_refine_ls_wR_factor_ref 0.1151
_reflns_limit_h_max 7
_reflns_limit_h_min -7
_reflns_limit_k_max 9
_reflns_limit_k_min 0
_reflns_limit_l_max 44
_reflns_limit_l_min 0
_reflns_number_gt 2739
_reflns_number_total 2946
_reflns_threshold_expression I>2.0\s(I)
_oxford_diffrn_Wilson_B_factor 2.31
_oxford_diffrn_Wilson_scale 0.01
_oxford_refine_ls_scale 8.9(3)
_oxford_structure_analysis_title 001tjd23MJ01
_cod_data_source_file d4cc02472a2.cif
_cod_data_source_block 2a
_cod_depositor_comments
;
The following automatic conversions were performed:

data item '_chemical_melting_point' value 'not measured' was changed
to '?' -- the value is undefined or not given.

data item '_exptl_crystal_density_meas' value 'not measured' was
changed to '?' -- the value is perceived as not measured.

Automatic conversion script
Id: cif_fix_values 8170 2020-07-09 18:12:32Z antanas 

 Adding full bibliography for 7133525--7133530.cif.
;
_cod_original_sg_symbol_H-M 'P 21 21 21 '
_cod_database_code 7133525
_oxford_refine_reflns_threshold_expression I>-3.0\s(I)
_refine_ls_r_factor_ref 0.0473
_reflns_number_all 2946
_oxford_hooft_y 0.10(17)
_oxford_bijvoet_difference 0.07(14)
_oxford_refined_flack_x -0.0(3)

loop_
_symmetry_equiv_pos_as_xyz
x,y,z
-x+1/2,-y,z+1/2
x+1/2,-y+1/2,-z
-x,y+1/2,-z+1/2

loop_
_atom_site_label
_atom_site_type_symbol
_atom_site_fract_x
_atom_site_fract_y
_atom_site_fract_z
_atom_site_U_iso_or_equiv
_atom_site_occupancy
_atom_site_adp_type
_atom_site_refinement_flags_posn
_atom_site_refinement_flags_adp
_atom_site_refinement_flags_occupancy
_atom_site_disorder_assembly
_atom_site_disorder_group
_atom_site_attached_hydrogens
C1 C 0.6129(5) 1.1428(3) 0.65150(7) 0.0290 1.0000 Uani D . . . . .
O2 O 0.4536(4) 1.2466(2) 0.65395(6) 0.0403 1.0000 Uani . . . . . .
C3 C 0.8621(5) 1.1733(3) 0.64003(8) 0.0334 1.0000 Uani D . . . . .
C4 C 0.9910(4) 1.0078(3) 0.65392(7) 0.0287 1.0000 Uani D . . . . .
C5 C 0.7969(4) 0.8669(3) 0.65213(6) 0.0232 1.0000 Uani D . . . . .
O6 O 0.5801(3) 0.9676(2) 0.65877(4) 0.0261 1.0000 Uani . . . . . .
C7 C 0.8214(4) 0.7257(3) 0.68214(6) 0.0233 1.0000 Uani D . . . . .
C8 C 1.0238(5) 0.6224(3) 0.68278(7) 0.0293 1.0000 Uani D . . . . .
C9 C 1.0537(5) 0.4916(3) 0.70967(7) 0.0345 1.0000 Uani D . . . . .
C10 C 0.8804(5) 0.4628(4) 0.73639(7) 0.0381 1.0000 Uani D . . . . .
C11 C 0.6823(5) 0.5657(4) 0.73603(7) 0.0391 1.0000 Uani D . . . . .
C12 C 0.6503(5) 0.6970(3) 0.70893(7) 0.0289 1.0000 Uani D . . . . .
C13 C 0.7832(4) 0.7862(3) 0.61273(6) 0.0238 1.0000 Uani D . . . . .
C14 C 0.5760(4) 0.6625(3) 0.60586(6) 0.0241 1.0000 Uani D . . . . .
C15 C 0.5797(4) 0.5948(3) 0.56599(6) 0.0205 1.0000 Uani D . . . . .
C16 C 0.4065(4) 0.6417(3) 0.54034(6) 0.0228 1.0000 Uani D . . . . .
C17 C 0.4171(4) 0.5889(3) 0.50317(6) 0.0219 1.0000 Uani D . . . . .
C18 C 0.6037(4) 0.4852(3) 0.49089(6) 0.0207 1.0000 Uani D . . . . .
C19 C 0.7772(4) 0.4340(3) 0.51593(6) 0.0234 1.0000 Uani D . . . . .
C20 C 0.7635(4) 0.4887(3) 0.55313(6) 0.0236 1.0000 Uani D . . . . .
O21 O 0.6035(3) 0.4421(2) 0.45343(4) 0.0263 1.0000 Uani D . . . . .
C22 C 0.8017(5) 0.3470(4) 0.44004(7) 0.0315 1.0000 Uani D . . . . .
H31 H 0.902(3) 0.3663(16) 0.5082(5) 0.0271(19) 1.0000 Uiso D . . . . .
H41 H 0.885(3) 0.4558(17) 0.5699(5) 0.0280(19) 1.0000 Uiso D . . . . .
H61 H 0.280(3) 0.7093(16) 0.5482(5) 0.0275(19) 1.0000 Uiso D . . . . .
H71 H 0.298(3) 0.6243(16) 0.4863(5) 0.0268(19) 1.0000 Uiso D . . . . .
H81 H 0.584(4) 0.564(2) 0.6229(5) 0.0293(19) 1.0000 Uiso D . . . . .
H82 H 0.433(3) 0.727(3) 0.6108(6) 0.0287(19) 1.0000 Uiso D . . . . .
H91 H 0.925(3) 0.723(3) 0.6087(6) 0.0286(19) 1.0000 Uiso D . . . . .
H92 H 0.778(4) 0.882(2) 0.5947(5) 0.0293(19) 1.0000 Uiso D . . . . .
H141 H 0.922(4) 1.279(2) 0.6508(6) 0.0398(19) 1.0000 Uiso D . . . . .
H142 H 0.865(4) 1.181(3) 0.6126(5) 0.0390(19) 1.0000 Uiso D . . . . .
H151 H 1.037(4) 1.026(3) 0.6798(5) 0.0342(19) 1.0000 Uiso D . . . . .
H152 H 1.128(3) 0.974(3) 0.6396(5) 0.0335(19) 1.0000 Uiso D . . . . .
H171 H 0.512(3) 0.7649(19) 0.7087(4) 0.0340(19) 1.0000 Uiso D . . . . .
H181 H 0.568(3) 0.548(2) 0.7537(4) 0.0474(19) 1.0000 Uiso D . . . . .
H191 H 0.898(3) 0.3735(19) 0.7546(4) 0.0454(19) 1.0000 Uiso D . . . . .
H201 H 1.195(3) 0.421(2) 0.7096(4) 0.0415(19) 1.0000 Uiso D . . . . .
H211 H 1.145(3) 0.639(2) 0.6648(4) 0.0355(19) 1.0000 Uiso D . . . . .
H223 H 0.783(4) 0.329(3) 0.4135(5) 0.0469(19) 1.0000 Uiso D . . . . .
H222 H 0.945(3) 0.413(3) 0.4445(7) 0.0459(19) 1.0000 Uiso D . . . . .
H221 H 0.812(4) 0.232(3) 0.4523(6) 0.0457(19) 1.0000 Uiso D . . . . .

loop_
_atom_site_aniso_label
_atom_site_aniso_U_11
_atom_site_aniso_U_22
_atom_site_aniso_U_33
_atom_site_aniso_U_23
_atom_site_aniso_U_13
_atom_site_aniso_U_12
C1 0.0363(13) 0.0212(11) 0.0293(12) -0.0025(9) -0.0054(11) 0.0020(11)
O2 0.0412(11) 0.0252(8) 0.0545(12) -0.0030(8) -0.0027(10) 0.0046(9)
C3 0.0410(15) 0.0231(12) 0.0362(13) -0.0003(10) -0.0039(12) -0.0057(11)
C4 0.0270(12) 0.0300(12) 0.0292(12) -0.0018(10) -0.0037(10) -0.0064(10)
C5 0.0236(11) 0.0227(10) 0.0234(10) -0.0001(9) -0.0011(9) -0.0008(9)
O6 0.0260(8) 0.0219(7) 0.0303(8) -0.0001(6) 0.0004(7) 0.0016(7)
C7 0.0297(11) 0.0208(10) 0.0194(10) -0.0034(8) -0.0045(9) -0.0027(9)
C8 0.0330(13) 0.0296(12) 0.0254(11) -0.0046(10) -0.0021(10) 0.0021(11)
C9 0.0404(14) 0.0274(12) 0.0357(13) -0.0010(10) -0.0104(12) 0.0045(12)
C10 0.0525(17) 0.0325(13) 0.0293(12) 0.0089(11) -0.0092(12) -0.0042(13)
C11 0.0447(16) 0.0425(15) 0.0300(13) 0.0086(11) 0.0043(12) -0.0064(14)
C12 0.0307(12) 0.0271(12) 0.0290(12) 0.0002(10) 0.0014(10) -0.0001(10)
C13 0.0250(12) 0.0248(11) 0.0214(10) 0.0016(9) 0.0013(9) -0.0029(10)
C14 0.0269(12) 0.0231(11) 0.0223(10) -0.0003(8) 0.0001(10) -0.0014(10)
C15 0.0219(11) 0.0173(9) 0.0224(10) 0.0011(8) 0.0004(9) -0.0037(9)
C16 0.0198(10) 0.0210(10) 0.0275(11) 0.0005(8) 0.0002(9) 0.0018(9)
C17 0.0194(11) 0.0195(10) 0.0267(11) 0.0021(8) -0.0032(9) 0.0009(9)
C18 0.0249(11) 0.0168(9) 0.0205(10) 0.0025(8) -0.0005(9) -0.0031(9)
C19 0.0233(11) 0.0189(10) 0.0281(11) -0.0008(9) -0.0004(9) 0.0029(9)
C20 0.0250(11) 0.0199(10) 0.0258(11) 0.0026(9) -0.0050(9) 0.0013(9)
O21 0.0315(9) 0.0252(8) 0.0221(8) -0.0013(6) -0.0009(7) 0.0045(7)
C22 0.0352(13) 0.0352(13) 0.0241(11) -0.0024(10) 0.0027(11) 0.0063(11)

loop_
_atom_type_symbol
_atom_type_scat_dispersion_real
_atom_type_scat_dispersion_imag
_atom_type_scat_Cromer_Mann_a1
_atom_type_scat_Cromer_Mann_b1
_atom_type_scat_Cromer_Mann_a2
_atom_type_scat_Cromer_Mann_b2
_atom_type_scat_Cromer_Mann_a3
_atom_type_scat_Cromer_Mann_b3
_atom_type_scat_Cromer_Mann_a4
_atom_type_scat_Cromer_Mann_b4
_atom_type_scat_Cromer_Mann_c
_atom_type_scat_source
C 0.0181 0.0091 2.3100 20.8439 1.0200 10.2075 1.5886 0.5687 0.8650 51.6512 0.2156 'International Tables Vol C 4.2.6.8 and 6.1.1.4'
H 0.0000 0.0000 0.4930 10.5109 0.3229 26.1257 0.1402 3.1424 0.0408 57.7998 0.0030 'International Tables Vol C 4.2.6.8 and 6.1.1.4'
O 0.0492 0.0322 3.0485 13.2771 2.2868 5.7011 1.5463 0.3239 0.8670 32.9089 0.2508 'International Tables Vol C 4.2.6.8 and 6.1.1.4'

loop_
_geom_angle_atom_site_label_1
_geom_angle_site_symmetry_1
_geom_angle_atom_site_label_2
_geom_angle_site_symmetry_2
_geom_angle_atom_site_label_3
_geom_angle_site_symmetry_3
_geom_angle
_geom_angle_publ_flag
O2 . C1 . C3 . 129.5(2) yes
O2 . C1 . O6 . 121.0(2) yes
C3 . C1 . O6 . 109.4(2) yes
C1 . C3 . C4 . 104.0(2) yes
C1 . C3 . H141 . 111.1(13) no
C4 . C3 . H141 . 112.3(13) no
C1 . C3 . H142 . 107.3(13) no
C4 . C3 . H142 . 111.3(13) no
H141 . C3 . H142 . 110.5(14) no
C3 . C4 . C5 . 101.8(2) yes
C3 . C4 . H151 . 108.8(12) no
C5 . C4 . H151 . 109.4(12) no
C3 . C4 . H152 . 115.6(12) no
C5 . C4 . H152 . 112.3(12) no
H151 . C4 . H152 . 108.7(14) no
C4 . C5 . O6 . 103.95(18) yes
C4 . C5 . C7 . 112.96(19) yes
O6 . C5 . C7 . 109.04(18) yes
C4 . C5 . C13 . 110.45(19) yes
O6 . C5 . C13 . 108.06(18) yes
C7 . C5 . C13 . 111.96(18) yes
C5 . O6 . C1 . 110.85(18) yes
C5 . C7 . C8 . 118.7(2) yes
C5 . C7 . C12 . 122.3(2) yes
C8 . C7 . C12 . 119.0(2) yes
C7 . C8 . C9 . 120.8(2) yes
C7 . C8 . H211 . 121.0(11) no
C9 . C8 . H211 . 118.2(11) no
C8 . C9 . C10 . 119.9(3) yes
C8 . C9 . H201 . 119.4(11) no
C10 . C9 . H201 . 120.7(11) no
C9 . C10 . C11 . 119.4(2) yes
C9 . C10 . H191 . 120.7(12) no
C11 . C10 . H191 . 119.9(12) no
C10 . C11 . C12 . 121.0(3) yes
C10 . C11 . H181 . 119.7(12) no
C12 . C11 . H181 . 119.2(12) no
C11 . C12 . C7 . 119.9(2) yes
C11 . C12 . H171 . 120.2(11) no
C7 . C12 . H171 . 119.9(11) no
C5 . C13 . C14 . 115.45(19) yes
C5 . C13 . H91 . 107.2(12) no
C14 . C13 . H91 . 109.2(12) no
C5 . C13 . H92 . 108.5(12) no
C14 . C13 . H92 . 109.0(12) no
H91 . C13 . H92 . 107.2(14) no
C13 . C14 . C15 . 110.32(19) yes
C13 . C14 . H81 . 109.5(12) no
C15 . C14 . H81 . 109.4(12) no
C13 . C14 . H82 . 108.5(12) no
C15 . C14 . H82 . 110.7(12) no
H81 . C14 . H82 . 108.3(14) no
C14 . C15 . C16 . 121.6(2) yes
C14 . C15 . C20 . 120.9(2) yes
C16 . C15 . C20 . 117.5(2) yes
C15 . C16 . C17 . 121.7(2) yes
C15 . C16 . H61 . 119.6(11) no
C17 . C16 . H61 . 118.7(11) no
C16 . C17 . C18 . 119.8(2) yes
C16 . C17 . H71 . 119.9(11) no
C18 . C17 . H71 . 120.3(11) no
C17 . C18 . C19 . 119.9(2) yes
C17 . C18 . O21 . 116.01(19) yes
C19 . C18 . O21 . 124.1(2) yes
C18 . C19 . C20 . 119.5(2) yes
C18 . C19 . H31 . 120.8(11) no
C20 . C19 . H31 . 119.8(11) no
C15 . C20 . C19 . 121.7(2) yes
C15 . C20 . H41 . 119.3(11) no
C19 . C20 . H41 . 119.0(11) no
C18 . O21 . C22 . 116.47(18) yes
O21 . C22 . H223 . 108.3(13) no
O21 . C22 . H222 . 110.7(13) no
H223 . C22 . H222 . 109.1(15) no
O21 . C22 . H221 . 110.3(13) no
H223 . C22 . H221 . 108.9(15) no
H222 . C22 . H221 . 109.5(15) no

loop_
_geom_bond_atom_site_label_1
_geom_bond_site_symmetry_1
_geom_bond_atom_site_label_2
_geom_bond_site_symmetry_2
_geom_bond_distance
_geom_bond_publ_flag
C1 . O2 . 1.202(3) yes
C1 . C3 . 1.496(4) yes
C1 . O6 . 1.359(3) yes
C3 . C4 . 1.532(4) yes
C3 . H141 . 0.947(17) no
C3 . H142 . 0.981(17) no
C4 . C5 . 1.535(3) yes
C4 . H151 . 0.971(16) no
C4 . H152 . 0.968(16) no
C5 . O6 . 1.470(3) yes
C5 . C7 . 1.517(3) yes
C5 . C13 . 1.535(3) yes
C7 . C8 . 1.392(3) yes
C7 . C12 . 1.383(3) yes
C8 . C9 . 1.387(3) yes
C8 . H211 . 0.950(17) no
C9 . C10 . 1.390(4) yes
C9 . H201 . 0.966(17) no
C10 . C11 . 1.370(4) yes
C10 . H191 . 0.943(17) no
C11 . C12 . 1.397(4) yes
C11 . H181 . 0.916(17) no
C12 . H171 . 0.941(16) no
C13 . C14 . 1.525(3) yes
C13 . H91 . 0.951(16) no
C13 . H92 . 0.966(16) no
C14 . C15 . 1.513(3) yes
C14 . H81 . 0.963(16) no
C14 . H82 . 0.966(16) no
C15 . C16 . 1.392(3) yes
C15 . C20 . 1.396(3) yes
C16 . C17 . 1.387(3) yes
C16 . H61 . 0.928(16) no
C17 . C18 . 1.391(3) yes
C17 . H71 . 0.946(16) no
C18 . C19 . 1.388(3) yes
C18 . O21 . 1.376(3) yes
C19 . C20 . 1.393(3) yes
C19 . H31 . 0.919(16) no
C20 . H41 . 0.948(16) no
O21 . C22 . 1.421(3) yes
C22 . H223 . 0.963(17) no
C22 . H222 . 0.971(17) no
C22 . H221 . 0.975(17) no
